data_4128251
loop_
_publ_author_name
'Lo, Hong-Jay'
'Krasnova, Larissa'
'Dey, Supriya'
'Cheng, Ting'
'Liu, Haitian'
'Tsai, Tsung-I'
'Wu, Kevin Binchia'
'Wu, Chung-Yi'
'Wong, Chi-Huey'

_publ_section_title
;
 Synthesis of Sialidase-Resistant Oligosaccharide and Antibody Glycoform
 Containing \a2,6-Linked 3F<sup>ax</sup>-Neu5Ac.
;
_journal_issue 16
_journal_name_full 'Journal of the American Chemical Society'
_journal_page_first 6484
_journal_page_last 6488
_journal_paper_doi 10.1021/jacs.9b01991
_journal_volume 141
_journal_year 2019
_chemical_absolute_configuration ad
_chemical_formula_moiety 'C54 H58 F N O19 S'
_chemical_formula_sum 'C54 H58 F N O19 S'
_chemical_formula_weight 1076.07
_space_group_crystal_system hexagonal
_space_group_IT_number 169
_space_group_name_Hall 'P 61'
_space_group_name_H-M_alt 'P 61'
_symmetry_space_group_name_Hall 'P 61'
_symmetry_space_group_name_H-M 'P 61'
_atom_sites_solution_hydrogens geom
_atom_sites_solution_primary dual
_atom_sites_solution_secondary difmap
_audit_creation_date 2018-05-01
_audit_creation_method
;
Olex2 1.2-beta
(compiled 2018.04.26 svn.r3504 for OlexSys, GUI svn.r5492)
;
_cell_angle_alpha 90
_cell_angle_beta 90
_cell_angle_gamma 120
_cell_formula_units_Z 6
_cell_length_a 21.1703(5)
_cell_length_b 21.1703(5)
_cell_length_c 22.7806(6)
_cell_measurement_reflns_used 9773
_cell_measurement_temperature 100.0
_cell_measurement_theta_max 67.653
_cell_measurement_theta_min 3.094
_cell_volume 8842.0(4)
_computing_cell_refinement 'SAINT V8.38A (Bruker, 2017)'
_computing_data_collection 'APEX3 v2017.3-0 (Bruker, 2017)'
_computing_data_reduction 'SAINT V8.38A (Bruker, 2017)'
_computing_molecular_graphics 'Olex2 (Dolomanov et al., 2009)'
_computing_publication_material 'Olex2 (Dolomanov et al., 2009)'
_computing_structure_refinement 'ShelXL (Sheldrick, 2015)'
_computing_structure_solution 'ShelXT (Sheldrick, 2015)'
_diffrn_ambient_temperature 100.0
_diffrn_detector 'Bruker APEX-II CCD'
_diffrn_detector_area_resol_mean 7.9
_diffrn_detector_type 'CCD Area Detector'
_diffrn_measured_fraction_theta_full 0.992
_diffrn_measured_fraction_theta_max 0.990
_diffrn_measurement_device 'Kappa Four-Circle Diffractometer'
_diffrn_measurement_device_type 'Bruker X8 APEX II Cu'
_diffrn_measurement_method '\w and \f scans'
_diffrn_radiation_monochromator 'Double Bounce Multilayer Mirrors'
_diffrn_radiation_probe x-ray
_diffrn_radiation_type CuK\a
_diffrn_radiation_wavelength 1.54178
_diffrn_reflns_av_R_equivalents 0.0427
_diffrn_reflns_av_unetI/netI 0.0250
_diffrn_reflns_Laue_measured_fraction_full 0.992
_diffrn_reflns_Laue_measured_fraction_max 0.990
_diffrn_reflns_limit_h_max 25
_diffrn_reflns_limit_h_min -20
_diffrn_reflns_limit_k_max 24
_diffrn_reflns_limit_k_min -25
_diffrn_reflns_limit_l_max 26
_diffrn_reflns_limit_l_min -23
_diffrn_reflns_number 88061
_diffrn_reflns_point_group_measured_fraction_full 0.970
_diffrn_reflns_point_group_measured_fraction_max 0.968
_diffrn_reflns_theta_full 68.000
_diffrn_reflns_theta_max 68.329
_diffrn_reflns_theta_min 2.410
_diffrn_source 'Micro Focus Rotating Anode'
_diffrn_source_type 'Bruker Microstar FR-592'
_diffrn_standards_number 0
_exptl_absorpt_coefficient_mu 1.107
_exptl_absorpt_correction_T_max 0.3201
_exptl_absorpt_correction_T_min 0.2175
_exptl_absorpt_correction_type multi-scan
_exptl_absorpt_process_details
'SADABS-2016/2 (Bruker,2016/2) was used for absorption correction. wR2(int) was 0.0966 before and 0.0608 after correction. The Ratio of minimum to maximum transmission is 0.6795. The \l/2 correction factor is Not present.'
_exptl_crystal_colour Colorless
_exptl_crystal_colour_primary Colorless
_exptl_crystal_density_diffrn 1.213
_exptl_crystal_description Rod
_exptl_crystal_F_000 3396
_exptl_crystal_size_max 0.457
_exptl_crystal_size_mid 0.095
_exptl_crystal_size_min 0.091
_refine_diff_density_max 0.361
_refine_diff_density_min -0.167
_refine_diff_density_rms 0.032
_refine_ls_abs_structure_details
;
 Flack x determined using 4263 quotients [(I+)-(I-)]/[(I+)+(I-)]
 (Parsons, Flack and Wagner, Acta Cryst. B69 (2013) 249-259).
;
_refine_ls_abs_structure_Flack -0.004(7)
_refine_ls_extinction_method none
_refine_ls_goodness_of_fit_ref 1.035
_refine_ls_hydrogen_treatment constr
_refine_ls_matrix_type full
_refine_ls_number_parameters 786
_refine_ls_number_reflns 10475
_refine_ls_number_restraints 181
_refine_ls_restrained_S_all 1.030
_refine_ls_R_factor_all 0.0386
_refine_ls_R_factor_gt 0.0343
_refine_ls_shift/su_max 0.001
_refine_ls_shift/su_mean 0.000
_refine_ls_structure_factor_coef Fsqd
_refine_ls_weighting_details 'w=1/[\s^2^(Fo^2^)+(0.0641P)^2^+0.6903P] where P=(Fo^2^+2Fc^2^)/3'
_refine_ls_weighting_scheme calc
_refine_ls_wR_factor_gt 0.0933
_refine_ls_wR_factor_ref 0.0970
_reflns_Friedel_coverage 0.903
_reflns_Friedel_fraction_full 0.948
_reflns_Friedel_fraction_max 0.944
_reflns_number_gt 9561
_reflns_number_total 10475
_reflns_threshold_expression 'I > 2\s(I)'
_cod_data_source_file ja9b01991_si_002.cif
_cod_data_source_block Wong_Jay144
_cod_depositor_comments
;
The following automatic conversions were performed:

'_diffrn_radiation_probe' value 'X-ray' changed to 'x-ray' according
to
/home/data/users/saulius/crontab/automatic-downloads/current/ACS/lib/dictionaries/cif_core.dic
dictionary named 'cif_core.dic' version 2.4.2 from 2011-04-26.

Automatic conversion script
Id: cif_fix_values 4973 2017-02-22 13:04:09Z antanas 
;
_cod_original_cell_volume 8842.0(5)
_cod_database_code 4128251
_shelx_shelxl_version_number 2018/3
_shelx_space_group_comment
;
The symmetry employed for this shelxl refinement is uniquely defined
by the following loop, which should always be used as a source of
symmetry information in preference to the above space-group names.
They are only intended as comments.
;
_shelx_estimated_absorpt_t_max 0.906
_shelx_estimated_absorpt_t_min 0.632
_olex2_refinement_description
;
1. Fixed Uiso
 At 1.2 times of:
  All C(H) groups, All C(H,H) groups, All N(H) groups
 At 1.5 times of:
  All C(H,H,H) groups
2. Uiso/Uaniso restraints and constraints
Uanis(O3B) = Uanis(O3)
Uanis(O18) = Uanis(O18B)
Uanis(C51B) = Uanis(C51)
Uanis(C52B) = Uanis(C52)
Uanis(O11B) = Uanis(O11)
Uanis(C37) = Uanis(C37B)
3. Rigid body (RIGU) restrains
 O3, O3B, O14, O14B, C3, C30, C30B, C31, C31B, C32, C32B, C33, C33B, C34, C34B,
  C35, C35B, C36, C36B
 with sigma for 1-2 distances of 0.002 and sigma for 1-3 distances of 0.002
 O11, O11B, O18, O18B, C14, C51, C51B, C52, C52B
 with sigma for 1-2 distances of 0.002 and sigma for 1-3 distances of 0.002
4. Others
 Sof(O3B)=Sof(O14B)=Sof(H3B)=Sof(C30B)=Sof(C31B)=Sof(C32B)=Sof(H32B)=Sof(C33B)=
 Sof(H33B)=Sof(C34B)=Sof(H34B)=Sof(C35B)=Sof(H35B)=Sof(C36B)=Sof(H36B)=1-FVAR(1)
 Sof(O3)=Sof(O14)=Sof(H3A)=Sof(C30)=Sof(C31)=Sof(C32)=Sof(H32)=Sof(C33)=
 Sof(H33)=Sof(C34)=Sof(H34)=Sof(C35)=Sof(H35)=Sof(C36)=Sof(H36)=FVAR(1)
 Sof(O11B)=Sof(O18B)=Sof(H14A)=Sof(C51B)=Sof(C52B)=Sof(H52D)=Sof(H52E)=
 Sof(H52F)=1-FVAR(2)
 Sof(O11)=Sof(O18)=Sof(H14)=Sof(C51)=Sof(C52)=Sof(H52A)=Sof(H52B)=Sof(H52C)=
 FVAR(2)
 Sof(C37B)=Sof(H37C)=Sof(H37D)=1-FVAR(3)
 Sof(C37)=Sof(H37A)=Sof(H37B)=FVAR(3)
5.a Ternary CH refined with riding coordinates:
 C1(H1A), C2(H2), C3(H3A), C3(H3B), C4(H4), C5(H5), C9(H9), C10(H10), C11(H11),
  C12(H12), C13(H13), C14(H14), C14(H14A)
5.b Secondary CH2 refined with riding coordinates:
 C6(H6A,H6B), C15(H15A,H15B), C37(H37A,H37B), C37B(H37C,H37D)
5.c Aromatic/amide H refined with riding coordinates:
 N1(H1), C17(H17), C18(H18), C20(H20), C21(H21), C25(H25), C26(H26), C27(H27),
 C28(H28), C29(H29), C32(H32), C32B(H32B), C33(H33), C33B(H33B), C34(H34),
 C34B(H34B), C35(H35), C35B(H35B), C36(H36), C36B(H36B), C39(H39), C40(H40),
 C41(H41), C42(H42), C43(H43)
5.d Idealised Me refined as rotating group:
 C22(H22A,H22B,H22C), C44(H44A,H44B,H44C), C46(H46A,H46B,H46C), C48(H48A,H48B,
 H48C), C50(H50A,H50B,H50C), C52(H52A,H52B,H52C), C52B(H52D,H52E,H52F),
 C54(H54A,H54B,H54C)
;
_platon_squeeze_void_probe_radius 1.20
_olex2_submission_special_instructions 'No special instructions were received'

loop_
_space_group_symop_operation_xyz
'x, y, z'
'-y, x-y, z+1/3'
'-x+y, -x, z+2/3'
'-x, -y, z+1/2'
'y, -x+y, z+5/6'
'x-y, x, z+1/6'

loop_
_atom_site_label
_atom_site_type_symbol
_atom_site_fract_x
_atom_site_fract_y
_atom_site_fract_z
_atom_site_U_iso_or_equiv
_atom_site_adp_type
_atom_site_occupancy
_atom_site_site_symmetry_order
_atom_site_calc_flag
_atom_site_refinement_flags_posn
_atom_site_refinement_flags_adp
_atom_site_refinement_flags_occupancy
_atom_site_disorder_assembly
_atom_site_disorder_group
S1 S 0.42035(5) 0.98868(4) 0.47801(3) 0.05166(19) Uani 1 1 d . . . . .
F1 F 0.68396(10) 1.01380(10) 0.58289(8) 0.0519(4) Uani 1 1 d . . . . .
O1 O 0.44952(11) 0.90483(12) 0.54442(9) 0.0459(5) Uani 1 1 d . . . . .
O2 O 0.27308(11) 0.89573(12) 0.54457(9) 0.0468(5) Uani 1 1 d . . . . .
O3 O 0.2349(7) 0.7501(7) 0.5677(4) 0.0483(15) Uani 0.654(17) 1 d . U P A 1
O3B O 0.2368(15) 0.7478(16) 0.5824(9) 0.0483(15) Uani 0.346(17) 1 d . U P A 2
O4 O 0.36217(12) 0.75013(12) 0.54142(10) 0.0495(5) Uani 1 1 d . . . . .
O5 O 0.56312(11) 0.90089(13) 0.61300(9) 0.0486(5) Uani 1 1 d . . . . .
O6 O 0.63580(14) 0.86864(17) 0.71695(11) 0.0722(7) Uani 1 1 d . . . . .
O7 O 0.57917(13) 0.77330(14) 0.65634(10) 0.0582(6) Uani 1 1 d . . . . .
O8 O 0.62977(9) 0.86152(11) 0.56202(8) 0.0385(4) Uani 1 1 d . . . . .
O9 O 0.81818(10) 1.04607(11) 0.61397(9) 0.0430(4) Uani 1 1 d . . . . .
O10 O 0.68309(10) 0.85317(10) 0.45076(8) 0.0375(4) Uani 1 1 d . . . . .
O11 O 0.6475(4) 0.7023(5) 0.5480(4) 0.0408(12) Uani 0.780(9) 1 d . U P B 1
O11B O 0.6362(17) 0.708(2) 0.5502(15) 0.0408(12) Uani 0.220(9) 1 d . U P B 2
O12 O 0.67262(11) 0.69290(11) 0.43032(8) 0.0445(4) Uani 1 1 d . . . . .
O13 O 0.23949(14) 0.87889(14) 0.44902(10) 0.0596(6) Uani 1 1 d . . . . .
O14 O 0.2079(6) 0.7228(6) 0.6631(5) 0.064(2) Uani 0.654(17) 1 d . U P A 1
O14B O 0.2205(15) 0.7292(16) 0.6803(9) 0.080(5) Uani 0.346(17) 1 d . U P A 2
O15 O 0.88647(12) 1.02533(12) 0.67810(9) 0.0501(5) Uani 1 1 d . . . . .
O16 O 0.85423(10) 1.00647(10) 0.46204(8) 0.0402(4) Uani 1 1 d . . . . .
O17 O 0.77683(11) 0.85054(11) 0.40505(9) 0.0464(5) Uani 1 1 d . . . . .
O18 O 0.5311(2) 0.6135(3) 0.55860(19) 0.0726(14) Uani 0.780(9) 1 d . U P B 1
O18B O 0.5196(8) 0.6437(10) 0.5724(7) 0.0726(14) Uani 0.220(9) 1 d . U P B 2
O19 O 0.63656(14) 0.67551(16) 0.33663(10) 0.0634(6) Uani 1 1 d . . . . .
N1 N 0.82835(11) 0.93802(12) 0.54411(9) 0.0337(4) Uani 1 1 d . . . . .
H1 H 0.843215 0.916374 0.568987 0.040 Uiso 1 1 calc R . . . .
C1 C 0.39884(16) 0.93064(17) 0.54212(13) 0.0440(6) Uani 1 1 d . . . . .
H1A H 0.403482 0.959337 0.578344 0.053 Uiso 1 1 calc R . . . .
C2 C 0.32162(16) 0.86727(18) 0.53689(13) 0.0451(6) Uani 1 1 d . . . . .
H2 H 0.313797 0.843073 0.497746 0.054 Uiso 1 1 calc R . . . .
C3 C 0.30452(15) 0.81282(17) 0.58595(13) 0.0452(6) Uani 1 1 d . U . . .
H3A H 0.298773 0.832926 0.624020 0.054 Uiso 0.654(17) 1 calc R . P A 1
H3B H 0.304800 0.837504 0.623452 0.054 Uiso 0.346(17) 1 calc R . P A 2
C4 C 0.36331(16) 0.79144(18) 0.59113(13) 0.0463(6) Uani 1 1 d . . . . .
H4 H 0.354923 0.761915 0.627560 0.056 Uiso 1 1 calc R . . . .
C5 C 0.43780(16) 0.85945(18) 0.59403(13) 0.0458(6) Uani 1 1 d . . . . .
H5 H 0.441536 0.887069 0.630702 0.055 Uiso 1 1 calc R . . . .
C6 C 0.49647(16) 0.83876(19) 0.59412(16) 0.0534(7) Uani 1 1 d . . . . .
H6A H 0.482943 0.797261 0.621107 0.064 Uiso 1 1 calc R . . . .
H6B H 0.502416 0.823980 0.554202 0.064 Uiso 1 1 calc R . . . .
C7 C 0.61523(16) 0.8425(2) 0.66916(13) 0.0504(8) Uani 1 1 d . . . . .
C8 C 0.62434(15) 0.89231(17) 0.61507(12) 0.0431(6) Uani 1 1 d . . . . .
C9 C 0.68947(16) 0.96881(18) 0.62450(13) 0.0454(6) Uani 1 1 d . . . . .
H9 H 0.688072 0.986413 0.664953 0.054 Uiso 1 1 calc R . . . .
C10 C 0.76144(14) 0.97095(15) 0.61436(11) 0.0386(6) Uani 1 1 d . . . . .
H10 H 0.770332 0.944294 0.646611 0.046 Uiso 1 1 calc R . . . .
C11 C 0.76077(13) 0.93682(14) 0.55537(11) 0.0341(5) Uani 1 1 d . . . . .
H11 H 0.752877 0.964848 0.523691 0.041 Uiso 1 1 calc R . . . .
C12 C 0.69591(13) 0.85876(14) 0.55588(11) 0.0344(5) Uani 1 1 d . . . . .
H12 H 0.700796 0.832605 0.590594 0.041 Uiso 1 1 calc R . . . .
C13 C 0.68991(14) 0.81547(14) 0.50097(11) 0.0351(5) Uani 1 1 d . . . . .
H13 H 0.735485 0.812704 0.496750 0.042 Uiso 1 1 calc R . . . .
C14 C 0.62450(15) 0.73796(16) 0.50301(12) 0.0425(6) Uani 1 1 d . U . . .
H14 H 0.580085 0.738883 0.516706 0.051 Uiso 0.780(9) 1 calc R . P B 1
H14A H 0.580762 0.742655 0.511887 0.051 Uiso 0.220(9) 1 calc R . P B 2
C15 C 0.60897(16) 0.69693(17) 0.44626(13) 0.0472(7) Uani 1 1 d . . . . .
H15A H 0.566525 0.647237 0.450896 0.057 Uiso 1 1 calc R . . . .
H15B H 0.597538 0.722399 0.415205 0.057 Uiso 1 1 calc R . . . .
C16 C 0.46161(17) 1.07769(18) 0.50799(13) 0.0482(7) Uani 1 1 d . . . . .
C17 C 0.5270(2) 1.1298(2) 0.4855(2) 0.0804(12) Uani 1 1 d . . . . .
H17 H 0.552112 1.116860 0.457846 0.096 Uiso 1 1 calc R . . . .
C18 C 0.5564(3) 1.2016(3) 0.5034(3) 0.0919(15) Uani 1 1 d . . . . .
H18 H 0.602747 1.236758 0.488476 0.110 Uiso 1 1 calc R . . . .
C19 C 0.5217(2) 1.2244(2) 0.54170(17) 0.0669(9) Uani 1 1 d . . . . .
C20 C 0.4558(2) 1.1703(2) 0.5636(2) 0.0733(11) Uani 1 1 d . . . . .
H20 H 0.430076 1.183074 0.590833 0.088 Uiso 1 1 calc R . . . .
C21 C 0.4261(2) 1.0983(2) 0.54724(18) 0.0656(9) Uani 1 1 d . . . . .
H21 H 0.380670 1.062642 0.563279 0.079 Uiso 1 1 calc R . . . .
C22 C 0.5511(3) 1.3029(2) 0.5574(2) 0.0892(13) Uani 1 1 d . . . . .
H22A H 0.513967 1.316603 0.549385 0.134 Uiso 1 1 calc GR . . . .
H22B H 0.594676 1.333484 0.533895 0.134 Uiso 1 1 calc GR . . . .
H22C H 0.563754 1.310118 0.599176 0.134 Uiso 1 1 calc GR . . . .
C23 C 0.23919(16) 0.90321(18) 0.49665(14) 0.0469(7) Uani 1 1 d . . . . .
C24 C 0.20107(15) 0.94371(16) 0.51155(14) 0.0445(6) Uani 1 1 d . . . . .
C25 C 0.17489(19) 0.96742(19) 0.46575(15) 0.0567(8) Uani 1 1 d . . . . .
H25 H 0.180289 0.956187 0.426344 0.068 Uiso 1 1 calc R . . . .
C26 C 0.1410(2) 1.0073(2) 0.47743(17) 0.0642(9) Uani 1 1 d . . . . .
H26 H 0.125160 1.025455 0.446007 0.077 Uiso 1 1 calc R . . . .
C27 C 0.13035(18) 1.02061(18) 0.53398(16) 0.0548(8) Uani 1 1 d . . . . .
H27 H 0.105702 1.046855 0.541779 0.066 Uiso 1 1 calc R . . . .
C28 C 0.15511(16) 0.99621(19) 0.58040(15) 0.0515(7) Uani 1 1 d . . . . .
H28 H 0.147233 1.005322 0.619791 0.062 Uiso 1 1 calc R . . . .
C29 C 0.19145(15) 0.95842(17) 0.56853(14) 0.0466(6) Uani 1 1 d . . . . .
H29 H 0.209771 0.942632 0.599901 0.056 Uiso 1 1 calc R . . . .
C30 C 0.1956(6) 0.7062(6) 0.6128(4) 0.050(2) Uani 0.654(17) 1 d . U P A 1
C30B C 0.1993(16) 0.7074(17) 0.6305(12) 0.064(4) Uani 0.346(17) 1 d . U P A 2
C31 C 0.1367(5) 0.6343(4) 0.5906(5) 0.0565(18) Uani 0.654(17) 1 d . U P A 1
C31B C 0.1344(9) 0.6398(10) 0.6178(11) 0.068(4) Uani 0.346(17) 1 d . U P A 2
C32 C 0.1306(6) 0.6162(4) 0.5314(4) 0.073(2) Uani 0.654(17) 1 d . U P A 1
H32 H 0.163241 0.651160 0.503991 0.087 Uiso 0.654(17) 1 calc R . P A 1
C32B C 0.1123(9) 0.6187(9) 0.5607(14) 0.073(4) Uani 0.346(17) 1 d . U P A 2
H32B H 0.139154 0.651266 0.529786 0.088 Uiso 0.346(17) 1 calc R . P A 2
C33 C 0.0773(6) 0.5474(5) 0.5114(6) 0.090(3) Uani 0.654(17) 1 d . U P A 1
H33 H 0.074667 0.534575 0.471098 0.108 Uiso 0.654(17) 1 calc R . P A 1
C33B C 0.0513(11) 0.5505(11) 0.5463(14) 0.110(7) Uani 0.346(17) 1 d . U P A 2
H33B H 0.039023 0.533470 0.507090 0.132 Uiso 0.346(17) 1 calc R . P A 2
C34 C 0.0295(5) 0.4994(5) 0.5511(6) 0.088(3) Uani 0.654(17) 1 d . U P A 1
H34 H -0.007360 0.452503 0.538452 0.106 Uiso 0.654(17) 1 calc R . P A 1
C34B C 0.0067(13) 0.5062(13) 0.5996(18) 0.116(9) Uani 0.346(17) 1 d . U P A 2
H34B H -0.039578 0.463733 0.593940 0.139 Uiso 0.346(17) 1 calc R . P A 2
C35 C 0.0337(5) 0.5180(6) 0.6098(7) 0.089(3) Uani 0.654(17) 1 d . U P A 1
H35 H -0.000502 0.483903 0.636851 0.107 Uiso 0.654(17) 1 calc R . P A 1
C35B C 0.0329(9) 0.5273(10) 0.6539(16) 0.113(7) Uani 0.346(17) 1 d . U P A 2
H35B H 0.008686 0.496276 0.686311 0.136 Uiso 0.346(17) 1 calc R . P A 2
C36 C 0.0871(4) 0.5855(4) 0.6294(5) 0.071(2) Uani 0.654(17) 1 d . U P A 1
H36 H 0.089272 0.598044 0.669679 0.085 Uiso 0.654(17) 1 calc R . P A 1
C36B C 0.0945(9) 0.5934(10) 0.6632(13) 0.084(5) Uani 0.346(17) 1 d . U P A 2
H36B H 0.110407 0.608024 0.702401 0.100 Uiso 0.346(17) 1 calc R . P A 2
C37 C 0.3490(6) 0.6817(5) 0.5617(4) 0.0648(18) Uani 0.537(10) 1 d . . P C 1
H37A H 0.300599 0.654775 0.580776 0.078 Uiso 0.537(10) 1 calc R . P C 1
H37B H 0.386743 0.687770 0.590427 0.078 Uiso 0.537(10) 1 calc R . P C 1
C37B C 0.3152(6) 0.6697(6) 0.5417(5) 0.0648(18) Uani 0.463(10) 1 d . . P C 2
H37C H 0.308302 0.650922 0.582368 0.078 Uiso 0.463(10) 1 calc R . P C 2
H37D H 0.266752 0.655538 0.524920 0.078 Uiso 0.463(10) 1 calc R . P C 2
C38 C 0.3518(2) 0.6394(2) 0.50595(18) 0.0631(9) Uani 1 1 d . . . . .
C39 C 0.4057(2) 0.6774(2) 0.46368(17) 0.0658(9) Uani 1 1 d . . . . .
H39 H 0.430904 0.729169 0.462911 0.079 Uiso 1 1 calc R . . . .
C40 C 0.4220(3) 0.6394(3) 0.42322(18) 0.0777(12) Uani 1 1 d . . . . .
H40 H 0.459693 0.665298 0.395328 0.093 Uiso 1 1 calc R . . . .
C41 C 0.3856(4) 0.5664(3) 0.4227(2) 0.112(2) Uani 1 1 d . . . . .
H41 H 0.393285 0.540866 0.391811 0.135 Uiso 1 1 calc R . . D .
C42 C 0.3375(5) 0.5289(3) 0.4663(3) 0.133(3) Uani 1 1 d . . . E 1
H42 H 0.316858 0.477499 0.468998 0.159 Uiso 1 1 calc R . . E 1
C43 C 0.3186(3) 0.5649(3) 0.5063(2) 0.0894(13) Uani 1 1 d . . . E 1
H43 H 0.281977 0.537816 0.534600 0.107 Uiso 1 1 calc R . . E 1
C44 C 0.5571(3) 0.7229(3) 0.7055(2) 0.0839(14) Uani 1 1 d . . . . .
H44A H 0.534711 0.672826 0.690771 0.126 Uiso 1 1 calc GR . . . .
H44B H 0.521808 0.728256 0.729760 0.126 Uiso 1 1 calc GR . . . .
H44C H 0.600008 0.733775 0.729264 0.126 Uiso 1 1 calc GR . . . .
C45 C 0.87918(15) 1.06555(16) 0.64545(12) 0.0408(6) Uani 1 1 d . . . . .
C46 C 0.93623(18) 1.14257(18) 0.63253(15) 0.0536(7) Uani 1 1 d . . . . .
H46A H 0.963763 1.143727 0.597574 0.080 Uiso 1 1 calc GR . . . .
H46B H 0.969474 1.162667 0.666061 0.080 Uiso 1 1 calc GR . . . .
H46C H 0.912837 1.171804 0.625494 0.080 Uiso 1 1 calc GR . . . .
C47 C 0.86926(13) 0.97130(13) 0.49664(11) 0.0339(5) Uani 1 1 d . . . . .
C48 C 0.93315(15) 0.95984(16) 0.48652(13) 0.0427(6) Uani 1 1 d . . . . .
H48A H 0.925238 0.931584 0.450462 0.064 Uiso 1 1 calc GR . . . .
H48B H 0.937939 0.933226 0.519826 0.064 Uiso 1 1 calc GR . . . .
H48C H 0.977837 1.007245 0.482691 0.064 Uiso 1 1 calc GR . . . .
C49 C 0.73036(15) 0.86736(14) 0.40544(12) 0.0397(6) Uani 1 1 d . . . . .
C50 C 0.71493(19) 0.90511(19) 0.35696(13) 0.0512(7) Uani 1 1 d . . . . .
H50A H 0.667905 0.871253 0.338911 0.077 Uiso 1 1 calc GR . . . .
H50B H 0.753562 0.921595 0.327341 0.077 Uiso 1 1 calc GR . . . .
H50C H 0.713202 0.947262 0.372780 0.077 Uiso 1 1 calc GR . . . .
C51 C 0.5946(3) 0.6394(3) 0.5720(2) 0.0509(12) Uani 0.780(9) 1 d . U P B 1
C51B C 0.5799(10) 0.6581(11) 0.5827(8) 0.0509(12) Uani 0.220(9) 1 d . U P B 2
C52 C 0.6261(4) 0.6086(3) 0.6146(2) 0.0604(14) Uani 0.780(9) 1 d . U P B 1
H52A H 0.658485 0.595606 0.593652 0.091 Uiso 0.780(9) 1 calc GR . P B 1
H52B H 0.586511 0.564883 0.633095 0.091 Uiso 0.780(9) 1 calc GR . P B 1
H52C H 0.653829 0.645000 0.644746 0.091 Uiso 0.780(9) 1 calc GR . P B 1
C52B C 0.6074(14) 0.6244(13) 0.6242(10) 0.0604(14) Uani 0.220(9) 1 d . U P B 2
H52D H 0.633208 0.604094 0.602517 0.091 Uiso 0.220(9) 1 calc GR . P B 2
H52E H 0.566469 0.585328 0.645713 0.091 Uiso 0.220(9) 1 calc GR . P B 2
H52F H 0.641038 0.661337 0.651907 0.091 Uiso 0.220(9) 1 calc GR . P B 2
C53 C 0.68070(17) 0.68343(16) 0.37298(13) 0.0477(7) Uani 1 1 d . . . . .
C54 C 0.7513(2) 0.6862(2) 0.36161(15) 0.0549(7) Uani 1 1 d . . . . .
H54A H 0.791441 0.736370 0.366667 0.082 Uiso 1 1 calc GR . . . .
H54B H 0.751696 0.670091 0.321368 0.082 Uiso 1 1 calc GR . . . .
H54C H 0.757128 0.654110 0.389295 0.082 Uiso 1 1 calc GR . . . .

loop_
_atom_site_aniso_label
_atom_site_aniso_U_11
_atom_site_aniso_U_22
_atom_site_aniso_U_33
_atom_site_aniso_U_23
_atom_site_aniso_U_13
_atom_site_aniso_U_12
S1 0.0639(5) 0.0598(4) 0.0388(4) -0.0004(3) 0.0025(3) 0.0366(4)
F1 0.0509(10) 0.0546(10) 0.0601(11) 0.0052(8) -0.0018(8) 0.0339(8)
O1 0.0405(10) 0.0615(12) 0.0449(11) 0.0026(9) 0.0061(8) 0.0323(10)
O2 0.0450(11) 0.0684(13) 0.0417(10) -0.0030(9) -0.0030(8) 0.0393(10)
O3 0.0414(13) 0.0590(15) 0.047(5) 0.005(3) -0.005(3) 0.0269(11)
O3B 0.0414(13) 0.0590(15) 0.047(5) 0.005(3) -0.005(3) 0.0269(11)
O4 0.0486(12) 0.0531(12) 0.0543(12) 0.0000(9) 0.0061(9) 0.0311(10)
O5 0.0380(10) 0.0692(14) 0.0468(11) 0.0019(9) 0.0001(8) 0.0331(10)
O6 0.0598(15) 0.104(2) 0.0418(14) 0.0171(12) 0.0009(10) 0.0323(14)
O7 0.0617(14) 0.0672(15) 0.0533(13) 0.0263(11) 0.0156(10) 0.0380(12)
O8 0.0309(9) 0.0508(11) 0.0368(10) 0.0077(7) 0.0017(7) 0.0226(8)
O9 0.0415(10) 0.0425(10) 0.0430(10) 0.0035(8) -0.0033(8) 0.0195(9)
O10 0.0362(9) 0.0474(10) 0.0303(9) 0.0112(7) 0.0025(7) 0.0221(8)
O11 0.039(3) 0.0403(19) 0.0364(13) 0.0113(12) 0.0013(16) 0.0145(14)
O11B 0.039(3) 0.0403(19) 0.0364(13) 0.0113(12) 0.0013(16) 0.0145(14)
O12 0.0421(10) 0.0476(11) 0.0345(10) 0.0045(7) -0.0039(7) 0.0154(9)
O13 0.0667(14) 0.0749(16) 0.0506(13) -0.0169(11) -0.0177(10) 0.0455(13)
O14 0.056(4) 0.068(3) 0.056(5) 0.011(4) 0.016(4) 0.023(3)
O14B 0.085(11) 0.095(9) 0.061(8) 0.016(6) 0.014(6) 0.047(8)
O15 0.0493(12) 0.0510(12) 0.0460(12) 0.0003(9) -0.0104(9) 0.0220(10)
O16 0.0348(9) 0.0448(10) 0.0410(10) 0.0189(8) 0.0073(7) 0.0200(8)
O17 0.0437(11) 0.0505(11) 0.0458(11) 0.0111(8) 0.0120(8) 0.0243(10)
O18 0.0447(15) 0.069(3) 0.073(2) 0.031(2) 0.0042(15) 0.0047(16)
O18B 0.0447(15) 0.069(3) 0.073(2) 0.031(2) 0.0042(15) 0.0047(16)
O19 0.0628(14) 0.0876(17) 0.0388(12) -0.0032(10) -0.0122(10) 0.0368(13)
N1 0.0296(10) 0.0401(11) 0.0309(10) 0.0107(8) 0.0007(8) 0.0171(9)
C1 0.0456(15) 0.0578(17) 0.0389(14) 0.0016(12) 0.0039(11) 0.0336(14)
C2 0.0455(15) 0.0619(18) 0.0410(15) -0.0042(12) -0.0021(11) 0.0368(14)
C3 0.0385(13) 0.0557(16) 0.0480(16) -0.0026(12) -0.0006(11) 0.0285(12)
C4 0.0448(15) 0.0610(18) 0.0421(15) 0.0027(12) 0.0041(11) 0.0333(14)
C5 0.0437(15) 0.0629(18) 0.0409(15) 0.0013(12) 0.0012(11) 0.0343(14)
C6 0.0410(16) 0.063(2) 0.0636(19) 0.0062(15) 0.0019(13) 0.0318(15)
C7 0.0340(14) 0.087(2) 0.0365(16) 0.0163(15) 0.0083(11) 0.0347(16)
C8 0.0368(14) 0.0646(18) 0.0355(14) 0.0059(12) 0.0026(10) 0.0311(13)
C9 0.0421(15) 0.0598(18) 0.0399(15) 0.0027(12) -0.0002(11) 0.0296(14)
C10 0.0374(13) 0.0458(15) 0.0331(13) 0.0066(10) 0.0003(10) 0.0212(12)
C11 0.0322(12) 0.0411(13) 0.0312(12) 0.0097(10) 0.0016(9) 0.0200(11)
C12 0.0281(12) 0.0410(13) 0.0337(13) 0.0119(10) 0.0025(9) 0.0171(10)
C13 0.0325(12) 0.0415(14) 0.0303(12) 0.0118(10) 0.0030(9) 0.0178(11)
C14 0.0349(13) 0.0491(16) 0.0351(13) 0.0098(11) 0.0008(10) 0.0147(12)
C15 0.0386(14) 0.0461(15) 0.0405(15) 0.0072(11) -0.0030(11) 0.0088(12)
C16 0.0476(16) 0.0615(19) 0.0395(15) 0.0031(12) 0.0005(12) 0.0303(15)
C17 0.065(2) 0.075(3) 0.097(3) -0.007(2) 0.029(2) 0.032(2)
C18 0.064(2) 0.070(3) 0.118(4) -0.006(2) 0.027(3) 0.015(2)
C19 0.072(2) 0.066(2) 0.053(2) -0.0063(16) -0.0025(16) 0.0275(19)
C20 0.074(2) 0.067(2) 0.074(3) -0.0090(18) 0.0175(19) 0.032(2)
C21 0.058(2) 0.063(2) 0.073(2) -0.0067(17) 0.0179(17) 0.0283(17)
C22 0.103(3) 0.065(3) 0.076(3) -0.013(2) -0.003(2) 0.025(2)
C23 0.0427(15) 0.0558(17) 0.0455(17) -0.0032(13) -0.0071(12) 0.0270(14)
C24 0.0361(14) 0.0464(15) 0.0506(17) -0.0028(12) -0.0093(11) 0.0205(12)
C25 0.065(2) 0.065(2) 0.0507(18) -0.0140(14) -0.0193(15) 0.0410(18)
C26 0.083(2) 0.066(2) 0.062(2) -0.0150(16) -0.0307(18) 0.051(2)
C27 0.0496(17) 0.0514(17) 0.072(2) -0.0110(15) -0.0160(15) 0.0318(15)
C28 0.0441(16) 0.0614(19) 0.0572(18) -0.0039(14) -0.0024(13) 0.0324(15)
C29 0.0380(14) 0.0535(17) 0.0519(17) 0.0024(13) -0.0018(11) 0.0255(13)
C30 0.041(3) 0.059(3) 0.060(5) 0.008(3) 0.003(3) 0.031(2)
C30B 0.053(7) 0.080(8) 0.062(9) 0.020(6) 0.016(6) 0.037(5)
C31 0.043(3) 0.059(3) 0.069(5) 0.008(3) -0.007(3) 0.027(2)
C31B 0.052(6) 0.069(7) 0.096(10) 0.019(6) 0.012(6) 0.040(5)
C32 0.076(5) 0.064(4) 0.070(4) 0.000(3) -0.020(4) 0.029(3)
C32B 0.055(7) 0.067(6) 0.107(11) 0.013(7) -0.004(7) 0.038(5)
C33 0.085(5) 0.069(4) 0.108(6) -0.012(4) -0.034(4) 0.032(4)
C33B 0.086(10) 0.069(8) 0.166(16) 0.011(9) -0.054(11) 0.032(7)
C34 0.061(4) 0.061(4) 0.143(7) -0.015(4) -0.026(4) 0.031(3)
C34B 0.059(11) 0.062(10) 0.21(2) 0.028(9) -0.032(10) 0.016(8)
C35 0.050(5) 0.062(4) 0.140(7) 0.011(4) 0.020(6) 0.017(4)
C35B 0.057(7) 0.081(8) 0.186(18) 0.042(10) -0.005(9) 0.022(6)
C36 0.057(4) 0.062(4) 0.090(6) 0.009(3) 0.013(4) 0.028(3)
C36B 0.056(6) 0.073(7) 0.120(12) 0.037(8) 0.018(7) 0.031(5)
C37 0.062(5) 0.049(3) 0.073(5) -0.006(3) 0.018(3) 0.020(4)
C37B 0.062(5) 0.049(3) 0.073(5) -0.006(3) 0.018(3) 0.020(4)
C38 0.070(2) 0.056(2) 0.070(2) 0.0028(16) 0.0131(17) 0.0363(18)
C39 0.055(2) 0.079(2) 0.066(2) -0.0055(17) 0.0019(16) 0.0360(18)
C40 0.082(3) 0.117(4) 0.056(2) -0.011(2) -0.0008(18) 0.066(3)
C41 0.195(7) 0.097(4) 0.068(3) -0.002(2) 0.034(3) 0.090(4)
C42 0.238(9) 0.083(4) 0.086(4) -0.013(3) 0.013(5) 0.086(5)
C43 0.112(4) 0.068(3) 0.078(3) 0.001(2) 0.012(3) 0.038(3)
C44 0.085(3) 0.104(3) 0.077(3) 0.050(3) 0.028(2) 0.058(3)
C45 0.0423(14) 0.0505(15) 0.0320(13) -0.0047(11) -0.0001(10) 0.0251(13)
C46 0.0502(17) 0.0496(17) 0.0531(18) -0.0025(13) -0.0039(13) 0.0190(14)
C47 0.0291(12) 0.0336(12) 0.0351(13) 0.0075(9) 0.0002(9) 0.0128(10)
C48 0.0361(14) 0.0504(16) 0.0437(15) 0.0109(11) 0.0062(11) 0.0233(12)
C49 0.0424(14) 0.0390(14) 0.0313(13) 0.0053(10) 0.0020(10) 0.0155(12)
C50 0.0595(18) 0.0599(19) 0.0353(14) 0.0140(12) 0.0054(12) 0.0308(16)
C51 0.046(2) 0.046(3) 0.042(2) 0.0127(18) 0.0037(16) 0.0093(16)
C51B 0.046(2) 0.046(3) 0.042(2) 0.0127(18) 0.0037(16) 0.0093(16)
C52 0.070(3) 0.046(3) 0.048(2) 0.0172(19) -0.003(2) 0.0168(19)
C52B 0.070(3) 0.046(3) 0.048(2) 0.0172(19) -0.003(2) 0.0168(19)
C53 0.0529(17) 0.0441(16) 0.0388(16) 0.0032(11) -0.0042(12) 0.0187(13)
C54 0.064(2) 0.061(2) 0.0431(16) 0.0021(13) -0.0002(13) 0.0340(17)

loop_
_atom_type_symbol
_atom_type_description
_atom_type_scat_dispersion_real
_atom_type_scat_dispersion_imag
_atom_type_scat_source
C C 0.0181 0.0091 'International Tables Vol C Tables 4.2.6.8 and 6.1.1.4'
H H 0.0000 0.0000 'International Tables Vol C Tables 4.2.6.8 and 6.1.1.4'
F F 0.0727 0.0534 'International Tables Vol C Tables 4.2.6.8 and 6.1.1.4'
N N 0.0311 0.0180 'International Tables Vol C Tables 4.2.6.8 and 6.1.1.4'
O O 0.0492 0.0322 'International Tables Vol C Tables 4.2.6.8 and 6.1.1.4'
S S 0.3331 0.5567 'International Tables Vol C Tables 4.2.6.8 and 6.1.1.4'

loop_
_geom_angle_atom_site_label_1
_geom_angle_atom_site_label_2
_geom_angle_atom_site_label_3
_geom_angle
C16 S1 C1 103.51(14)
C5 O1 C1 112.2(2)
C23 O2 C2 118.7(2)
C30 O3 C3 113.7(7)
C30B O3B C3 123.6(19)
C4 O4 C37B 119.9(5)
C37 O4 C4 107.8(4)
C8 O5 C6 116.3(2)
C7 O7 C44 116.4(3)
C8 O8 C12 114.22(19)
C45 O9 C10 118.6(2)
C49 O10 C13 117.2(2)
C51 O11 C14 117.2(6)
C14 O11B C51B 121(2)
C53 O12 C15 116.5(2)
C47 N1 C11 121.8(2)
O1 C1 S1 107.85(18)
O1 C1 C2 110.4(2)
C2 C1 S1 109.3(2)
O2 C2 C1 107.5(2)
O2 C2 C3 106.3(2)
C3 C2 C1 111.0(2)
O3 C3 C2 103.3(4)
O3 C3 C4 110.7(6)
O3B C3 C2 116.2(8)
O3B C3 C4 107.3(12)
C2 C3 C4 111.3(2)
O4 C4 C3 110.8(2)
O4 C4 C5 108.0(2)
C5 C4 C3 109.7(3)
O1 C5 C4 110.8(2)
O1 C5 C6 107.8(2)
C6 C5 C4 109.9(3)
O5 C6 C5 108.0(3)
O6 C7 O7 126.5(3)
O6 C7 C8 120.6(3)
O7 C7 C8 112.7(3)
O5 C8 O8 109.1(2)
O5 C8 C7 107.7(2)
O5 C8 C9 105.7(2)
O8 C8 C7 112.0(3)
O8 C8 C9 111.9(2)
C9 C8 C7 110.1(2)
F1 C9 C8 106.9(2)
F1 C9 C10 107.6(2)
C10 C9 C8 111.7(2)
O9 C10 C9 107.8(2)
O9 C10 C11 108.9(2)
C9 C10 C11 110.4(2)
N1 C11 C10 112.0(2)
N1 C11 C12 111.5(2)
C10 C11 C12 107.2(2)
O8 C12 C11 108.8(2)
O8 C12 C13 108.4(2)
C13 C12 C11 113.8(2)
O10 C13 C12 108.7(2)
O10 C13 C14 109.3(2)
C12 C13 C14 112.3(2)
O11 C14 C13 102.4(4)
O11 C14 C15 109.3(4)
O11B C14 C13 104.5(16)
O11B C14 C15 117.3(16)
C15 C14 C13 114.4(2)
O12 C15 C14 108.1(2)
C17 C16 S1 118.5(3)
C17 C16 C21 118.8(3)
C21 C16 S1 122.2(3)
C16 C17 C18 119.6(4)
C19 C18 C17 123.1(4)
C18 C19 C20 115.6(4)
C18 C19 C22 122.9(4)
C20 C19 C22 121.5(4)
C21 C20 C19 122.2(4)
C16 C21 C20 120.6(4)
O2 C23 C24 110.8(2)
O13 C23 O2 124.0(3)
O13 C23 C24 125.2(3)
C25 C24 C23 118.0(3)
C29 C24 C23 122.2(3)
C29 C24 C25 119.8(3)
C26 C25 C24 120.0(3)
C27 C26 C25 120.0(3)
C26 C27 C28 120.7(3)
C29 C28 C27 119.2(3)
C24 C29 C28 120.2(3)
O3 C30 C31 111.0(8)
O14 C30 O3 123.9(10)
O14 C30 C31 125.1(9)
O3B C30B C31B 115(2)
O14B C30B O3B 121(3)
O14B C30B C31B 123(2)
C32 C31 C30 121.6(7)
C36 C31 C30 119.1(9)
C36 C31 C32 119.3(8)
C32B C31B C30B 120.9(18)
C32B C31B C36B 119.1(17)
C36B C31B C30B 120(2)
C31 C32 C33 121.2(9)
C31B C32B C33B 122.6(19)
C34 C33 C32 118.2(9)
C32B C33B C34B 114(2)
C33 C34 C35 120.8(8)
C35B C34B C33B 120.0(19)
C36 C35 C34 120.7(9)
C34B C35B C36B 121(2)
C31 C36 C35 119.7(10)
C35B C36B C31B 123(2)
O4 C37 C38 106.1(6)
C38 C37B O4 107.5(7)
C39 C38 C37 118.7(4)
C39 C38 C37B 125.7(5)
C43 C38 C37 120.5(5)
C43 C38 C39 117.9(4)
C40 C39 C38 119.7(4)
C41 C40 C39 120.8(5)
C40 C41 C42 120.0(4)
C41 C42 C43 120.1(5)
C38 C43 C42 120.9(5)
O9 C45 C46 110.9(3)
O15 C45 O9 123.9(3)
O15 C45 C46 125.2(3)
O16 C47 N1 122.6(2)
O16 C47 C48 121.6(2)
N1 C47 C48 115.7(2)
O10 C49 C50 110.2(2)
O17 C49 O10 124.0(2)
O17 C49 C50 125.7(3)
O11 C51 C52 111.2(5)
O18 C51 O11 121.8(5)
O18 C51 C52 127.0(4)
O11B C51B C52B 109(2)
O18B C51B O11B 121(2)
O18B C51B C52B 130.1(18)
O12 C53 C54 111.3(3)
O19 C53 O12 123.0(3)
O19 C53 C54 125.7(3)

loop_
_geom_bond_atom_site_label_1
_geom_bond_atom_site_label_2
_geom_bond_distance
S1 C1 1.814(3)
S1 C16 1.771(3)
F1 C9 1.389(4)
O1 C1 1.428(3)
O1 C5 1.423(4)
O2 C2 1.438(3)
O2 C23 1.358(4)
O3 C3 1.465(13)
O3 C30 1.355(11)
O3B C3 1.41(3)
O3B C30B 1.37(3)
O4 C4 1.424(4)
O4 C37 1.410(10)
O4 C37B 1.481(11)
O5 C6 1.432(4)
O5 C8 1.396(3)
O6 C7 1.200(4)
O7 C7 1.303(5)
O7 C44 1.454(4)
O8 C8 1.405(3)
O8 C12 1.437(3)
O9 C10 1.436(3)
O9 C45 1.349(3)
O10 C13 1.443(3)
O10 C49 1.363(3)
O11 C14 1.491(7)
O11 C51 1.356(9)
O11B C14 1.33(3)
O11B C51B 1.35(4)
O12 C15 1.439(4)
O12 C53 1.345(4)
O13 C23 1.202(4)
O14 C30 1.190(10)
O14B C30B 1.22(3)
O15 C45 1.197(4)
O16 C47 1.231(3)
O17 C49 1.202(4)
O18 C51 1.210(6)
O18B C51B 1.18(2)
O19 C53 1.196(4)
N1 C11 1.441(3)
N1 C47 1.344(3)
C1 C2 1.514(4)
C2 C3 1.514(4)
C3 C4 1.527(4)
C4 C5 1.515(5)
C5 C6 1.509(4)
C7 C8 1.569(4)
C8 C9 1.529(4)
C9 C10 1.519(4)
C10 C11 1.522(4)
C11 C12 1.532(4)
C12 C13 1.518(4)
C13 C14 1.530(4)
C14 C15 1.499(4)
C16 C17 1.366(5)
C16 C21 1.372(5)
C17 C18 1.384(7)
C18 C19 1.375(7)
C19 C20 1.382(6)
C19 C22 1.498(6)
C20 C21 1.377(6)
C23 C24 1.481(4)
C24 C25 1.388(4)
C24 C29 1.373(5)
C25 C26 1.379(5)
C26 C27 1.362(6)
C27 C28 1.389(5)
C28 C29 1.386(4)
C30 C31 1.493(12)
C30B C31B 1.43(3)
C31 C32 1.391(13)
C31 C36 1.366(11)
C31B C32B 1.38(3)
C31B C36B 1.39(2)
C32 C33 1.399(11)
C32B C33B 1.41(3)
C33 C34 1.361(16)
C33B C34B 1.54(4)
C34 C35 1.383(18)
C34B C35B 1.34(4)
C35 C36 1.380(14)
C35B C36B 1.37(3)
C37 C38 1.572(10)
C37B C38 1.475(11)
C38 C39 1.399(6)
C38 C43 1.368(6)
C39 C40 1.376(6)
C40 C41 1.338(8)
C41 C42 1.358(9)
C42 C43 1.370(8)
C45 C46 1.495(4)
C47 C48 1.506(4)
C49 C50 1.492(4)
C51 C52 1.497(7)
C51B C52B 1.47(3)
C53 C54 1.488(5)

loop_
_geom_hbond_atom_site_label_D
_geom_hbond_atom_site_label_H
_geom_hbond_atom_site_label_A
_geom_hbond_distance_DH
_geom_hbond_distance_HA
_geom_hbond_distance_DA
_geom_hbond_angle_DHA
_geom_hbond_site_symmetry_A
_geom_hbond_publ_flag
N1 H1 O16 0.88 1.93 2.785(3) 164.3 6_655 yes

loop_
_platon_squeeze_void_nr
_platon_squeeze_void_average_x
_platon_squeeze_void_average_y
_platon_squeeze_void_average_z
_platon_squeeze_void_volume
_platon_squeeze_void_count_electrons
_platon_squeeze_void_content
1 0.000 0.000 0.678 1073 275 ' '
